data_4074957
loop_
_publ_author_name
'Prokhorov, Anton M.'
'Kozhevnikov, Dmitry N.'
'Rusinov, Vladimir L.'
'Chupakhin, Oleg N.'
'Glukhov, Ivan V.'
'Antipin, Mikhail Yu.'
'Kazheva, Olga N.'
'Chekhlov, Anatolii N.'
'Dyachenko, Oleg A.'

_publ_section_title
;
 Carborane-Functionalized Polyaza Aromatic Ligands:&#x00A0; Synthesis,
 Crystal Structure, and a Copper(II) Complex
;
_journal_issue 12
_journal_name_full Organometallics
_journal_page_first 2972
_journal_paper_doi 10.1021/om051058v
_journal_volume 25
_journal_year 2006
_chemical_formula_moiety 'C22 H24 B10 N4'
_chemical_formula_sum 'C22 H24 B10 N4'
_chemical_formula_weight 452.55
_chemical_melting_point 227
_space_group_IT_number 78
_symmetry_cell_setting tetragonal
_symmetry_space_group_name_Hall 'P 4cw'
_symmetry_space_group_name_H-M 'P 43'
_atom_sites_solution_primary direct
_atom_sites_solution_secondary difmap
_audit_creation_method SHELXL-97
_cell_angle_alpha 90.00
_cell_angle_beta 90.00
_cell_angle_gamma 90.00
_cell_formula_units_Z 4
_cell_length_a 11.2311(11)
_cell_length_b 11.2311(11)
_cell_length_c 19.104(2)
_cell_measurement_reflns_used 909
_cell_measurement_temperature 120(2)
_cell_measurement_theta_max 29
_cell_measurement_theta_min 3
_cell_volume 2409.7(4)
_computing_cell_refinement 'SAINTPlus (Bruker, 1998a)'
_computing_data_collection 'SMART (Bruker, 1998b)'
_computing_data_reduction 'SAINTPlus (Bruker, 1998a)'
_computing_molecular_graphics 'SHELXTL ver. 5.1 (Sheldrick, 1998b)'
_computing_publication_material 'SHELXTL ver. 5.1 (Sheldrick, 1998b)'
_computing_structure_refinement 'SHELXTL ver. 5.1 (Sheldrick, 1998b)'
_computing_structure_solution 'SHELXTL ver. 5.1 (Sheldrick, 1998b)'
_diffrn_ambient_temperature 120(2)
_diffrn_measured_fraction_theta_full 0.820
_diffrn_measured_fraction_theta_max 0.820
_diffrn_measurement_device_type 'Bruker SMART 1000 CCD area detector'
_diffrn_measurement_method 'phi and omega scans'
_diffrn_radiation_monochromator graphite
_diffrn_radiation_source 'fine-focus sealed tube'
_diffrn_radiation_type MoK\a
_diffrn_radiation_wavelength 0.71073
_diffrn_reflns_av_R_equivalents 0.0180
_diffrn_reflns_av_sigmaI/netI 0.0306
_diffrn_reflns_limit_h_max 2
_diffrn_reflns_limit_h_min -15
_diffrn_reflns_limit_k_max 15
_diffrn_reflns_limit_k_min -15
_diffrn_reflns_limit_l_max 16
_diffrn_reflns_limit_l_min -17
_diffrn_reflns_number 9659
_diffrn_reflns_theta_full 30.04
_diffrn_reflns_theta_max 30.04
_diffrn_reflns_theta_min 2.10
_exptl_absorpt_coefficient_mu 0.068
_exptl_absorpt_correction_T_max 0.928094
_exptl_absorpt_correction_T_min 0.807153
_exptl_absorpt_correction_type multi-scan
_exptl_absorpt_process_details 'SADABS (Sheldrick, 1998a)'
_exptl_crystal_colour orange
_exptl_crystal_density_diffrn 1.247
_exptl_crystal_density_method 'not measured'
_exptl_crystal_description prism
_exptl_crystal_F_000 936
_exptl_crystal_size_max 0.3
_exptl_crystal_size_mid 0.2
_exptl_crystal_size_min 0.2
_refine_diff_density_max 0.215
_refine_diff_density_min -0.238
_refine_diff_density_rms 0.044
_refine_ls_abs_structure_details 'Flack H D (1983), Acta Cryst. A39, 876-881'
_refine_ls_abs_structure_Flack 0.9(19)
_refine_ls_extinction_method none
_refine_ls_goodness_of_fit_ref 0.988
_refine_ls_hydrogen_treatment mixed
_refine_ls_matrix_type full
_refine_ls_number_parameters 365
_refine_ls_number_reflns 5287
_refine_ls_number_restraints 1
_refine_ls_restrained_S_all 0.988
_refine_ls_R_factor_all 0.0556
_refine_ls_R_factor_gt 0.0487
_refine_ls_shift/su_max 0.000
_refine_ls_shift/su_mean 0.000
_refine_ls_structure_factor_coef Fsqd
_refine_ls_weighting_details 'calc w=1/[\s^2^(Fo^2^)+(0.0100P)^2^+2.0000P] where P=(Fo^2^+2Fc^2^)/3'
_refine_ls_weighting_scheme calc
_refine_ls_wR_factor_gt 0.0915
_refine_ls_wR_factor_ref 0.0940
_reflns_number_gt 4609
_reflns_number_total 5287
_reflns_threshold_expression I>2\s(I)
_cod_data_source_file om051058vsi20051210_060801.cif
_cod_data_source_block 2
_cod_depositor_comments
;
The following automatic conversions were performed:

'_symmetry_cell_setting' value 'Tetragonal' changed to 'tetragonal'
according to /home/saulius/struct/CIF-dictionaries/cif_core.dic
dictionary named 'cif_core.dic' version 2.4.1 from 2010-06-29.

Automatic conversion script
Id: cif_fix_values 1715 2011-07-08 13:25:40Z adriana 
;
_cod_original_cell_volume 2409.8(5)
_cod_original_sg_symbol_H-M P4(3)
_cod_database_code 4074957

loop_
_symmetry_equiv_pos_as_xyz
'x, y, z'
'-x, -y, z+1/2'
'-y, x, z+3/4'
'y, -x, z+1/4'

loop_
_atom_site_label
_atom_site_type_symbol
_atom_site_fract_x
_atom_site_fract_y
_atom_site_fract_z
_atom_site_U_iso_or_equiv
_atom_site_adp_type
_atom_site_occupancy
_atom_site_symmetry_multiplicity
_atom_site_calc_flag
_atom_site_refinement_flags
C1 C 0.36187(17) 0.89404(17) 0.22837(13) 0.0219(5) Uani 1 1 d .
C2 C 0.48446(18) 0.88796(17) 0.17405(13) 0.0227(5) Uani 1 1 d .
B3 B 0.4986(2) 0.9409(2) 0.25884(16) 0.0229(6) Uani 1 1 d .
H3 H 0.5165(18) 1.0306(19) 0.2673(12) 0.018(6) Uiso 1 1 d .
B4 B 0.4003(2) 0.8547(2) 0.31133(17) 0.0251(6) Uani 1 1 d .
H4 H 0.358(2) 0.898(2) 0.3519(14) 0.028(6) Uiso 1 1 d .
B5 B 0.3233(2) 0.7544(2) 0.25514(16) 0.0253(6) Uani 1 1 d .
H5 H 0.231(2) 0.737(2) 0.2608(13) 0.028(6) Uiso 1 1 d .
B6 B 0.3755(2) 0.7792(2) 0.16806(16) 0.0239(6) Uani 1 1 d .
H6 H 0.3159(18) 0.7790(18) 0.1213(12) 0.014(5) Uiso 1 1 d .
B7 B 0.6063(2) 0.8435(2) 0.22132(16) 0.0241(6) Uani 1 1 d .
H7 H 0.6907(19) 0.8822(18) 0.2079(12) 0.019(6) Uiso 1 1 d .
B8 B 0.5541(2) 0.8197(2) 0.30821(16) 0.0248(6) Uani 1 1 d .
H8 H 0.609(2) 0.843(2) 0.3509(13) 0.024(6) Uiso 1 1 d .
B9 B 0.4454(2) 0.7036(2) 0.30575(17) 0.0264(6) Uani 1 1 d .
H9 H 0.431(2) 0.646(2) 0.3490(15) 0.039(7) Uiso 1 1 d .
B10 B 0.4298(2) 0.6572(2) 0.21679(16) 0.0260(6) Uani 1 1 d .
H10 H 0.4110(19) 0.5663(19) 0.2029(13) 0.021(6) Uiso 1 1 d .
B11 B 0.5291(2) 0.7434(2) 0.16526(17) 0.0257(6) Uani 1 1 d .
H11 H 0.570(2) 0.724(2) 0.1129(13) 0.026(6) Uiso 1 1 d .
B12 B 0.5727(2) 0.6967(2) 0.25025(16) 0.0272(6) Uani 1 1 d .
H12 H 0.639(2) 0.630(2) 0.2573(14) 0.029(7) Uiso 1 1 d .
C13 C 0.26436(17) 0.98140(17) 0.20778(13) 0.0216(5) Uani 1 1 d .
N14 N 0.17565(15) 0.93064(15) 0.17299(11) 0.0238(4) Uani 1 1 d .
C15 C 0.09354(18) 1.00237(19) 0.14408(13) 0.0256(5) Uani 1 1 d .
N16 N 0.10302(17) 1.12081(16) 0.14066(12) 0.0312(5) Uani 1 1 d .
N17 N 0.18670(17) 1.17212(16) 0.18011(12) 0.0300(5) Uani 1 1 d .
C18 C 0.26185(18) 1.10586(17) 0.21802(13) 0.0231(5) Uani 1 1 d .
C19 C 0.33572(17) 1.17573(17) 0.26770(13) 0.0229(5) Uani 1 1 d .
C20 C 0.32844(18) 1.15253(19) 0.33930(14) 0.0278(6) Uani 1 1 d .
H20 H 0.2784 1.0929 0.3559 0.033 Uiso 1 1 calc R
C21 C 0.3966(2) 1.2192(2) 0.38555(15) 0.0306(6) Uani 1 1 d .
H21 H 0.3933 1.2031 0.4333 0.037 Uiso 1 1 calc R
C22 C 0.46958(19) 1.3096(2) 0.36102(15) 0.0320(6) Uani 1 1 d .
H22 H 0.5154 1.3533 0.3924 0.038 Uiso 1 1 calc R
C23 C 0.47470(19) 1.33519(19) 0.29037(15) 0.0305(6) Uani 1 1 d .
H23 H 0.5231 1.3965 0.2742 0.037 Uiso 1 1 calc R
C24 C 0.40699(18) 1.26878(18) 0.24364(14) 0.0267(5) Uani 1 1 d .
H24 H 0.4092 1.2865 0.1961 0.032 Uiso 1 1 calc R
C25 C -0.01025(19) 0.94221(19) 0.11116(14) 0.0279(5) Uani 1 1 d .
N26 N -0.08304(18) 1.00953(19) 0.07172(13) 0.0387(6) Uani 1 1 d .
C27 C -0.1765(2) 0.9534(3) 0.04340(17) 0.0456(8) Uani 1 1 d .
H27 H -0.2283 0.9978 0.0159 0.055 Uiso 1 1 calc R
C28 C -0.2011(2) 0.8342(2) 0.05233(16) 0.0407(7) Uani 1 1 d .
H28 H -0.2670 0.7999 0.0309 0.049 Uiso 1 1 calc R
C29 C -0.1267(2) 0.7665(2) 0.09345(17) 0.0435(7) Uani 1 1 d .
H29 H -0.1413 0.6860 0.1009 0.052 Uiso 1 1 calc R
C30 C -0.0291(2) 0.8226(2) 0.12349(16) 0.0380(7) Uani 1 1 d .
H30 H 0.0232 0.7799 0.1517 0.046 Uiso 1 1 calc R
C31 C 0.49568(18) 0.97469(18) 0.11483(13) 0.0232(5) Uani 1 1 d .
C32 C 0.4566(2) 0.94466(19) 0.04826(14) 0.0303(6) Uani 1 1 d .
H32 H 0.4198 0.8716 0.0407 0.036 Uiso 1 1 calc R
C33 C 0.4722(2) 1.0235(2) -0.00726(15) 0.0326(6) Uani 1 1 d .
H33 H 0.4470 1.0022 -0.0519 0.039 Uiso 1 1 calc R
C34 C 0.5252(2) 1.1336(2) 0.00347(15) 0.0309(6) Uani 1 1 d .
H34 H 0.5343 1.1868 -0.0335 0.037 Uiso 1 1 calc R
C35 C 0.5641(2) 1.1631(2) 0.06971(15) 0.0342(6) Uani 1 1 d .
H35 H 0.5991 1.2370 0.0774 0.041 Uiso 1 1 calc R
C36 C 0.5517(2) 1.0843(2) 0.12470(14) 0.0306(6) Uani 1 1 d .
H36 H 0.5809 1.1044 0.1687 0.037 Uiso 1 1 calc R

loop_
_atom_site_aniso_label
_atom_site_aniso_U_11
_atom_site_aniso_U_22
_atom_site_aniso_U_33
_atom_site_aniso_U_23
_atom_site_aniso_U_13
_atom_site_aniso_U_12
C1 0.0194(8) 0.0210(8) 0.0254(17) -0.0007(9) -0.0007(8) -0.0008(7)
C2 0.0234(9) 0.0228(9) 0.0220(17) -0.0036(9) 0.0003(9) 0.0010(7)
B3 0.0234(10) 0.0238(11) 0.0214(19) -0.0023(10) -0.0018(10) 0.0002(8)
B4 0.0243(11) 0.0246(11) 0.026(2) -0.0019(10) -0.0028(11) 0.0007(8)
B5 0.0257(11) 0.0199(10) 0.030(2) 0.0004(10) -0.0023(11) -0.0003(8)
B6 0.0243(11) 0.0202(10) 0.027(2) -0.0039(10) -0.0017(10) -0.0010(8)
B7 0.0222(10) 0.0275(11) 0.0227(19) -0.0009(10) -0.0028(10) 0.0028(8)
B8 0.0237(10) 0.0268(11) 0.024(2) 0.0009(10) -0.0018(11) 0.0036(8)
B9 0.0296(12) 0.0241(11) 0.026(2) 0.0009(11) -0.0021(11) 0.0047(9)
B10 0.0292(11) 0.0221(10) 0.027(2) 0.0000(10) -0.0042(11) 0.0018(8)
B11 0.0265(11) 0.0216(10) 0.029(2) -0.0003(11) -0.0022(11) 0.0043(8)
B12 0.0271(11) 0.0253(11) 0.029(2) -0.0029(11) 0.0008(11) 0.0052(9)
C13 0.0242(9) 0.0230(9) 0.0177(17) 0.0027(8) 0.0008(8) 0.0011(7)
N14 0.0252(8) 0.0255(8) 0.0207(14) 0.0004(8) -0.0013(8) -0.0001(6)
C15 0.0256(10) 0.0279(10) 0.0233(18) 0.0005(9) -0.0031(9) 0.0001(8)
N16 0.0323(10) 0.0277(9) 0.0337(16) 0.0016(9) -0.0083(9) 0.0011(7)
N17 0.0335(10) 0.0247(9) 0.0318(15) -0.0002(8) -0.0049(9) 0.0041(7)
C18 0.0253(9) 0.0236(9) 0.0203(16) -0.0006(9) 0.0025(9) -0.0008(7)
C19 0.0231(9) 0.0217(9) 0.0241(18) -0.0016(9) -0.0020(9) 0.0052(7)
C20 0.0241(10) 0.0258(10) 0.033(2) 0.0013(10) 0.0006(9) 0.0008(8)
C21 0.0308(11) 0.0371(12) 0.0238(18) -0.0012(10) 0.0006(10) 0.0054(9)
C22 0.0288(11) 0.0327(11) 0.035(2) -0.0078(11) -0.0059(10) -0.0017(8)
C23 0.0264(10) 0.0264(10) 0.039(2) -0.0012(10) -0.0029(10) -0.0016(8)
C24 0.0277(10) 0.0262(10) 0.0262(18) 0.0024(9) 0.0012(9) 0.0038(8)
C25 0.0230(9) 0.0324(11) 0.0282(18) -0.0021(10) -0.0034(9) 0.0011(8)
N26 0.0294(10) 0.0447(11) 0.0420(18) 0.0119(11) -0.0094(9) -0.0027(9)
C27 0.0302(12) 0.0664(18) 0.040(2) 0.0190(15) -0.0128(12) -0.0066(12)
C28 0.0293(11) 0.0577(16) 0.035(2) -0.0015(14) -0.0074(12) -0.0115(11)
C29 0.0321(12) 0.0374(13) 0.061(2) -0.0049(13) -0.0076(12) -0.0052(10)
C30 0.0286(11) 0.0318(11) 0.054(2) -0.0036(12) -0.0127(12) 0.0021(9)
C31 0.0236(9) 0.0260(10) 0.0201(16) 0.0014(9) 0.0027(9) 0.0019(7)
C32 0.0396(12) 0.0275(10) 0.0238(19) -0.0022(10) -0.0039(11) -0.0039(9)
C33 0.0430(13) 0.0374(12) 0.0175(19) -0.0011(10) -0.0011(11) -0.0005(10)
C34 0.0347(11) 0.0294(11) 0.0287(19) 0.0079(10) 0.0090(11) 0.0032(9)
C35 0.0416(13) 0.0301(11) 0.031(2) -0.0026(10) 0.0071(11) -0.0094(9)
C36 0.0351(12) 0.0339(11) 0.0227(18) -0.0034(10) 0.0018(10) -0.0096(9)

loop_
_atom_type_symbol
_atom_type_description
_atom_type_scat_dispersion_real
_atom_type_scat_dispersion_imag
_atom_type_scat_source
C C 0.0033 0.0016 'International Tables Vol C Tables 4.2.6.8 and 6.1.1.4'
H H 0.0000 0.0000 'International Tables Vol C Tables 4.2.6.8 and 6.1.1.4'
B B 0.0013 0.0007 'International Tables Vol C Tables 4.2.6.8 and 6.1.1.4'
N N 0.0061 0.0033 'International Tables Vol C Tables 4.2.6.8 and 6.1.1.4'

loop_
_geom_angle_atom_site_label_1
_geom_angle_atom_site_label_2
_geom_angle_atom_site_label_3
_geom_angle
C13 C1 B4 126.20(19)
C13 C1 B5 119.17(16)
B4 C1 B5 63.03(15)
C13 C1 B3 122.07(16)
B4 C1 B3 62.53(15)
B5 C1 B3 113.94(17)
C13 C1 C2 116.38(18)
B4 C1 C2 110.35(16)
B5 C1 C2 110.28(15)
B3 C1 C2 60.32(14)
C13 C1 B6 111.77(18)
B4 C1 B6 113.77(16)
B5 C1 B6 62.49(15)
B3 C1 B6 111.87(16)
C2 C1 B6 60.08(13)
C31 C2 B11 121.3(2)
C31 C2 B7 121.36(17)
B11 C2 B7 62.64(14)
C31 C2 C1 119.70(16)
B11 C2 C1 109.33(16)
B7 C2 C1 109.36(19)
C31 C2 B3 118.36(17)
B11 C2 B3 113.05(19)
B7 C2 B3 62.26(15)
C1 C2 B3 59.81(13)
C31 C2 B6 117.90(19)
B11 C2 B6 61.98(13)
B7 C2 B6 113.13(17)
C1 C2 B6 60.28(13)
B3 C2 B6 111.61(18)
C1 B3 C2 59.88(14)
C1 B3 B8 105.00(16)
C2 B3 B8 105.44(17)
C1 B3 B4 58.10(14)
C2 B3 B4 106.48(17)
B8 B3 B4 59.95(14)
C1 B3 B7 106.32(18)
C2 B3 B7 58.34(14)
B8 B3 B7 60.17(15)
B4 B3 B7 108.29(17)
C1 B4 B8 105.9(2)
C1 B4 B9 105.3(2)
B8 B4 B9 60.52(14)
C1 B4 B3 59.37(15)
B8 B4 B3 59.79(14)
B9 B4 B3 108.06(19)
C1 B4 B5 58.63(15)
B8 B4 B5 108.22(18)
B9 B4 B5 59.79(14)
B3 B4 B5 107.8(2)
C1 B5 B9 105.23(16)
C1 B5 B10 105.65(18)
B9 B5 B10 60.43(15)
C1 B5 B4 58.34(14)
B9 B5 B4 59.91(14)
B10 B5 B4 108.06(17)
C1 B5 B6 59.59(14)
B9 B5 B6 107.72(18)
B10 B5 B6 59.38(15)
B4 B5 B6 107.65(17)
C2 B6 C1 59.64(13)
C2 B6 B10 105.56(17)
C1 B6 B10 104.9(2)
C2 B6 B11 58.29(12)
C1 B6 B11 105.91(17)
B10 B6 B11 60.23(14)
C2 B6 B5 106.29(18)
C1 B6 B5 57.92(14)
B10 B6 B5 60.08(16)
B11 B6 B5 108.21(19)
C2 B7 B11 58.50(13)
C2 B7 B12 105.35(17)
B11 B7 B12 59.88(15)
C2 B7 B8 105.80(17)
B11 B7 B8 107.84(18)
B12 B7 B8 60.12(15)
C2 B7 B3 59.41(14)
B11 B7 B3 107.43(17)
B12 B7 B3 107.48(18)
B8 B7 B3 59.57(15)
B3 B8 B4 60.26(14)
B3 B8 B7 60.26(15)
B4 B8 B7 108.6(2)
B3 B8 B12 107.9(2)
B4 B8 B12 107.89(18)
B7 B8 B12 59.91(15)
B3 B8 B9 107.85(17)
B4 B8 B9 59.79(13)
B7 B8 B9 108.0(2)
B12 B8 B9 59.89(15)
B5 B9 B4 60.30(14)
B5 B9 B12 108.1(2)
B4 B9 B12 107.84(18)
B5 B9 B10 59.95(15)
B4 B9 B10 108.0(2)
B12 B9 B10 59.96(16)
B5 B9 B8 107.97(18)
B4 B9 B8 59.69(13)
B12 B9 B8 59.94(15)
B10 B9 B8 107.7(2)
B6 B10 B11 60.06(14)
B6 B10 B5 60.54(15)
B11 B10 B5 108.45(17)
B6 B10 B12 107.88(17)
B11 B10 B12 59.87(15)
B5 B10 B12 107.77(18)
B6 B10 B9 108.00(17)
B11 B10 B9 107.89(18)
B5 B10 B9 59.62(15)
B12 B10 B9 59.90(15)
C2 B11 B6 59.73(12)
C2 B11 B10 106.27(18)
B6 B11 B10 59.70(14)
C2 B11 B12 105.79(19)
B6 B11 B12 107.9(2)
B10 B11 B12 60.31(16)
C2 B11 B7 58.86(13)
B6 B11 B7 108.26(17)
B10 B11 B7 108.5(2)
B12 B11 B7 60.09(15)
B11 B12 B7 60.03(15)
B11 B12 B9 108.04(18)
B7 B12 B9 108.32(16)
B11 B12 B8 107.84(17)
B7 B12 B8 59.97(15)
B9 B12 B8 60.17(14)
B11 B12 B10 59.82(15)
B7 B12 B10 108.05(18)
B9 B12 B10 60.14(16)
B8 B12 B10 108.06(17)
N14 C13 C18 118.68(18)
N14 C13 C1 113.14(17)
C18 C13 C1 128.08(19)
C13 N14 C15 117.64(17)
N16 C15 N14 124.23(19)
N16 C15 C25 119.61(19)
N14 C15 C25 116.08(18)
N17 N16 C15 117.26(19)
N16 N17 C18 120.62(18)
N17 C18 C13 119.2(2)
N17 C18 C19 113.86(18)
C13 C18 C19 126.92(19)
C20 C19 C24 119.8(2)
C20 C19 C18 119.7(2)
C24 C19 C18 120.4(2)
C21 C20 C19 119.4(2)
C22 C21 C20 120.4(3)
C23 C22 C21 120.5(2)
C22 C23 C24 119.5(2)
C23 C24 C19 120.3(2)
N26 C25 C30 123.4(2)
N26 C25 C15 117.3(2)
C30 C25 C15 119.4(2)
C27 N26 C25 116.0(2)
N26 C27 C28 124.4(2)
C29 C28 C27 119.0(2)
C28 C29 C30 117.7(2)
C25 C30 C29 119.5(2)
C32 C31 C36 118.8(2)
C32 C31 C2 120.51(19)
C36 C31 C2 120.6(2)
C31 C32 C33 120.2(2)
C34 C33 C32 120.6(3)
C35 C34 C33 119.0(2)
C34 C35 C36 120.8(2)
C35 C36 C31 120.5(2)

loop_
_geom_bond_atom_site_label_1
_geom_bond_atom_site_label_2
_geom_bond_distance
C1 C13 1.522(3)
C1 B4 1.701(4)
C1 B5 1.706(3)
C1 B3 1.724(3)
C1 C2 1.725(3)
C1 B6 1.737(3)
C2 C31 1.498(3)
C2 B11 1.707(3)
C2 B7 1.714(3)
C2 B3 1.733(4)
C2 B6 1.733(3)
B3 B8 1.770(4)
B3 B4 1.778(4)
B3 B7 1.782(3)
B4 B8 1.772(3)
B4 B9 1.774(3)
B4 B5 1.781(4)
B5 B9 1.772(4)
B5 B10 1.778(4)
B5 B6 1.786(4)
B6 B10 1.765(4)
B6 B11 1.772(3)
B7 B11 1.778(4)
B7 B12 1.779(3)
B7 B8 1.780(4)
B8 B12 1.783(4)
B8 B9 1.787(3)
B9 B12 1.782(4)
B9 B10 1.786(4)
B10 B11 1.775(4)
B10 B12 1.783(4)
B11 B12 1.775(4)
C13 N14 1.326(3)
C13 C18 1.412(3)
N14 C15 1.343(3)
C15 N16 1.336(3)
C15 C25 1.487(3)
N16 N17 1.335(3)
N17 C18 1.338(3)
C18 C19 1.485(3)
C19 C20 1.395(4)
C19 C24 1.394(3)
C20 C21 1.388(3)
C21 C22 1.387(3)
C22 C23 1.381(4)
C23 C24 1.390(3)
C25 N26 1.344(3)
C25 C30 1.381(3)
N26 C27 1.339(3)
C27 C28 1.378(4)
C28 C29 1.376(4)
C29 C30 1.388(3)
C31 C32 1.387(4)
C31 C36 1.395(3)
C32 C33 1.393(4)
C33 C34 1.387(3)
C34 C35 1.379(4)
C35 C36 1.381(4)

loop_
_geom_torsion_atom_site_label_1
_geom_torsion_atom_site_label_2
_geom_torsion_atom_site_label_3
_geom_torsion_atom_site_label_4
_geom_torsion
C13 C1 C2 C31 6.0(3)
B4 C1 C2 C31 -146.45(19)
B5 C1 C2 C31 145.80(19)
B3 C1 C2 C31 -107.5(2)
B6 C1 C2 C31 107.1(2)
C13 C1 C2 B11 -140.43(19)
B4 C1 C2 B11 67.1(2)
B5 C1 C2 B11 -0.7(2)
B3 C1 C2 B11 106.0(2)
B6 C1 C2 B11 -39.34(18)
C13 C1 C2 B7 152.72(17)
B4 C1 C2 B7 0.2(2)
B5 C1 C2 B7 -67.5(2)
B3 C1 C2 B7 39.17(16)
B6 C1 C2 B7 -106.19(18)
C13 C1 C2 B3 113.6(2)
B4 C1 C2 B3 -38.95(15)
B5 C1 C2 B3 -106.70(19)
B6 C1 C2 B3 -145.36(18)
C13 C1 C2 B6 -101.1(2)
B4 C1 C2 B6 106.41(18)
B5 C1 C2 B6 38.66(18)
B3 C1 C2 B6 145.36(18)
C13 C1 B3 C2 -104.3(2)
B4 C1 B3 C2 138.37(16)
B5 C1 B3 C2 100.57(19)
B6 C1 B3 C2 32.06(17)
C13 C1 B3 B8 156.3(2)
B4 C1 B3 B8 38.97(18)
B5 C1 B3 B8 1.2(3)
C2 C1 B3 B8 -99.40(18)
B6 C1 B3 B8 -67.3(2)
C13 C1 B3 B4 117.4(2)
B5 C1 B3 B4 -37.80(18)
C2 C1 B3 B4 -138.37(16)
B6 C1 B3 B4 -106.31(19)
C13 C1 B3 B7 -140.9(2)
B4 C1 B3 B7 101.7(2)
B5 C1 B3 B7 63.9(2)
C2 C1 B3 B7 -36.66(17)
B6 C1 B3 B7 -4.6(3)
C31 C2 B3 C1 109.72(19)
B11 C2 B3 C1 -99.70(18)
B7 C2 B3 C1 -137.68(17)
B6 C2 B3 C1 -32.07(15)
C31 C2 B3 B8 -151.65(18)
B11 C2 B3 B8 -1.1(2)
B7 C2 B3 B8 -39.05(15)
C1 C2 B3 B8 98.63(17)
B6 C2 B3 B8 66.57(19)
C31 C2 B3 B4 145.74(17)
B11 C2 B3 B4 -63.7(2)
B7 C2 B3 B4 -101.66(18)
C1 C2 B3 B4 36.02(14)
B6 C2 B3 B4 4.0(2)
C31 C2 B3 B7 -112.6(2)
B11 C2 B3 B7 37.98(17)
C1 C2 B3 B7 137.68(17)
B6 C2 B3 B7 105.61(18)
C13 C1 B4 B8 -150.26(19)
B5 C1 B4 B8 101.97(18)
B3 C1 B4 B8 -39.10(15)
C2 C1 B4 B8 -1.1(2)
B6 C1 B4 B8 64.2(2)
C13 C1 B4 B9 146.64(19)
B5 C1 B4 B9 38.88(16)
B3 C1 B4 B9 -102.19(18)
C2 C1 B4 B9 -64.20(19)
B6 C1 B4 B9 1.1(2)
C13 C1 B4 B3 -111.2(2)
B5 C1 B4 B3 141.06(17)
C2 C1 B4 B3 37.99(14)
B6 C1 B4 B3 103.29(17)
C13 C1 B4 B5 107.8(2)
B3 C1 B4 B5 -141.06(17)
C2 C1 B4 B5 -103.07(16)
B6 C1 B4 B5 -37.78(16)
C2 B3 B4 C1 -36.81(14)
B8 B3 B4 C1 -135.42(19)
B7 B3 B4 C1 -98.2(2)
C1 B3 B4 B8 135.42(19)
C2 B3 B4 B8 98.61(18)
B7 B3 B4 B8 37.21(19)
C1 B3 B4 B9 97.5(2)
C2 B3 B4 B9 60.7(2)
B8 B3 B4 B9 -37.93(19)
B7 B3 B4 B9 -0.7(3)
C1 B3 B4 B5 34.31(15)
C2 B3 B4 B5 -2.5(2)
B8 B3 B4 B5 -101.11(19)
B7 B3 B4 B5 -63.9(2)
C13 C1 B5 B9 -157.3(2)
B4 C1 B5 B9 -38.91(18)
B3 C1 B5 B9 -1.3(3)
C2 C1 B5 B9 64.3(2)
B6 C1 B5 B9 101.89(19)
C13 C1 B5 B10 139.8(2)
B4 C1 B5 B10 -101.85(19)
B3 C1 B5 B10 -64.3(2)
C2 C1 B5 B10 1.3(2)
B6 C1 B5 B10 38.94(17)
C13 C1 B5 B4 -118.4(2)
B3 C1 B5 B4 37.60(18)
C2 C1 B5 B4 103.17(18)
B6 C1 B5 B4 140.79(17)
C13 C1 B5 B6 100.9(2)
B4 C1 B5 B6 -140.79(17)
B3 C1 B5 B6 -103.20(19)
C2 C1 B5 B6 -37.63(16)
B8 B4 B5 C1 -97.8(2)
B9 B4 B5 C1 -135.54(19)
B3 B4 B5 C1 -34.62(15)
C1 B4 B5 B9 135.54(19)
B8 B4 B5 B9 37.70(19)
B3 B4 B5 B9 100.92(19)
C1 B4 B5 B10 97.6(2)
B8 B4 B5 B10 -0.2(3)
B9 B4 B5 B10 -37.93(19)
B3 B4 B5 B10 63.0(2)
C1 B4 B5 B6 34.89(15)
B8 B4 B5 B6 -62.9(2)
B9 B4 B5 B6 -100.65(19)
B3 B4 B5 B6 0.3(2)
C31 C2 B6 C1 -110.08(19)
B11 C2 B6 C1 137.3(2)
B7 C2 B6 C1 99.9(2)
B3 C2 B6 C1 31.90(16)
C31 C2 B6 B10 151.51(19)
B11 C2 B6 B10 38.93(19)
B7 C2 B6 B10 1.4(3)
C1 C2 B6 B10 -98.4(2)
B3 C2 B6 B10 -66.5(2)
C31 C2 B6 B11 112.6(2)
B7 C2 B6 B11 -37.5(2)
C1 C2 B6 B11 -137.3(2)
B3 C2 B6 B11 -105.4(2)
C31 C2 B6 B5 -145.76(18)
B11 C2 B6 B5 101.7(2)
B7 C2 B6 B5 64.2(2)
C1 C2 B6 B5 -35.68(15)
B3 C2 B6 B5 -3.8(2)
C13 C1 B6 C2 108.79(19)
B4 C1 B6 C2 -100.66(18)
B5 C1 B6 C2 -138.65(17)
B3 C1 B6 C2 -32.15(18)
C13 C1 B6 B10 -151.67(17)
B4 C1 B6 B10 -1.1(2)
B5 C1 B6 B10 -39.10(16)
B3 C1 B6 B10 67.4(2)
C2 C1 B6 B10 99.54(17)
C13 C1 B6 B11 145.61(18)
B4 C1 B6 B11 -63.8(2)
B5 C1 B6 B11 -101.8(2)
B3 C1 B6 B11 4.7(2)
C2 C1 B6 B11 36.82(16)
C13 C1 B6 B5 -112.56(19)
B4 C1 B6 B5 37.99(16)
B3 C1 B6 B5 106.50(19)
C2 C1 B6 B5 138.65(17)
C1 B5 B6 C2 36.43(14)
B9 B5 B6 C2 -61.2(2)
B10 B5 B6 C2 -98.88(17)
B4 B5 B6 C2 2.1(2)
B9 B5 B6 C1 -97.59(17)
B10 B5 B6 C1 -135.31(17)
B4 B5 B6 C1 -34.38(15)
C1 B5 B6 B10 135.31(17)
B9 B5 B6 B10 37.72(16)
B4 B5 B6 B10 100.93(18)
C1 B5 B6 B11 97.72(17)
B9 B5 B6 B11 0.1(2)
B10 B5 B6 B11 -37.59(16)
B4 B5 B6 B11 63.3(2)
C31 C2 B7 B11 -111.7(2)
C1 C2 B7 B11 102.31(18)
B3 C2 B7 B11 140.39(19)
B6 C2 B7 B11 37.23(19)
C31 C2 B7 B12 -150.6(2)
B11 C2 B7 B12 -38.88(18)
C1 C2 B7 B12 63.4(2)
B3 C2 B7 B12 101.51(19)
B6 C2 B7 B12 -1.7(3)
C31 C2 B7 B8 146.79(19)
B11 C2 B7 B8 -101.54(19)
C1 C2 B7 B8 0.8(2)
B3 C2 B7 B8 38.85(16)
B6 C2 B7 B8 -64.3(2)
C31 C2 B7 B3 107.9(2)
B11 C2 B7 B3 -140.39(19)
C1 C2 B7 B3 -38.08(15)
B6 C2 B7 B3 -103.2(2)
C1 B3 B7 C2 37.36(17)
B8 B3 B7 C2 135.58(17)
B4 B3 B7 C2 98.46(19)
C1 B3 B7 B11 2.6(3)
C2 B3 B7 B11 -34.74(17)
B8 B3 B7 B11 100.8(2)
B4 B3 B7 B11 63.7(3)
C1 B3 B7 B12 -60.5(2)
C2 B3 B7 B12 -97.83(19)
B8 B3 B7 B12 37.74(18)
B4 B3 B7 B12 0.6(3)
C1 B3 B7 B8 -98.22(19)
C2 B3 B7 B8 -135.58(17)
B4 B3 B7 B8 -37.12(18)
C1 B3 B8 B4 -38.09(18)
C2 B3 B8 B4 -100.38(18)
B7 B3 B8 B4 -138.6(2)
C1 B3 B8 B7 100.5(2)
C2 B3 B8 B7 38.18(15)
B4 B3 B8 B7 138.6(2)
C1 B3 B8 B12 62.7(2)
C2 B3 B8 B12 0.4(2)
B4 B3 B8 B12 100.8(2)
B7 B3 B8 B12 -37.74(17)
C1 B3 B8 B9 -0.5(3)
C2 B3 B8 B9 -62.8(2)
B4 B3 B8 B9 37.55(19)
B7 B3 B8 B9 -101.0(2)
C1 B4 B8 B3 38.89(16)
B9 B4 B8 B3 137.8(2)
B5 B4 B8 B3 100.5(2)
C1 B4 B8 B7 1.6(2)
B9 B4 B8 B7 100.5(2)
B3 B4 B8 B7 -37.33(17)
B5 B4 B8 B7 63.1(2)
C1 B4 B8 B12 -61.9(2)
B9 B4 B8 B12 37.1(2)
B3 B4 B8 B12 -100.8(2)
B5 B4 B8 B12 -0.3(3)
C1 B4 B8 B9 -98.9(2)
B3 B4 B8 B9 -137.8(2)
B5 B4 B8 B9 -37.4(2)
C2 B7 B8 B3 -38.77(15)
B11 B7 B8 B3 -100.13(17)
B12 B7 B8 B3 -137.67(18)
C2 B7 B8 B4 -1.4(2)
B11 B7 B8 B4 -62.8(2)
B12 B7 B8 B4 -100.34(19)
B3 B7 B8 B4 37.33(16)
C2 B7 B8 B12 98.90(18)
B11 B7 B8 B12 37.54(15)
B3 B7 B8 B12 137.67(18)
C2 B7 B8 B9 61.90(19)
B11 B7 B8 B9 0.5(2)
B12 B7 B8 B9 -37.00(16)
B3 B7 B8 B9 100.67(17)
C1 B5 B9 B4 38.16(18)
B10 B5 B9 B4 137.8(2)
B6 B5 B9 B4 100.53(19)
C1 B5 B9 B12 -62.5(2)
B10 B5 B9 B12 37.13(17)
B4 B5 B9 B12 -100.65(19)
B6 B5 B9 B12 -0.1(2)
C1 B5 B9 B10 -99.62(19)
B4 B5 B9 B10 -137.8(2)
B6 B5 B9 B10 -37.25(16)
C1 B5 B9 B8 0.9(3)
B10 B5 B9 B8 100.5(2)
B4 B5 B9 B8 -37.27(19)
B6 B5 B9 B8 63.3(2)
C1 B4 B9 B5 -38.32(16)
B8 B4 B9 B5 -138.1(2)
B3 B4 B9 B5 -100.5(2)
C1 B4 B9 B12 62.7(2)
B8 B4 B9 B12 -37.08(19)
B3 B4 B9 B12 0.5(3)
B5 B4 B9 B12 101.1(2)
C1 B4 B9 B10 -0.6(2)
B8 B4 B9 B10 -100.4(2)
B3 B4 B9 B10 -62.8(2)
B5 B4 B9 B10 37.70(17)
C1 B4 B9 B8 99.8(2)
B3 B4 B9 B8 37.61(19)
B5 B4 B9 B8 138.1(2)
B3 B8 B9 B5 -0.2(3)
B4 B8 B9 B5 37.5(2)
B7 B8 B9 B5 -63.9(2)
B12 B8 B9 B5 -100.9(2)
B3 B8 B9 B4 -37.8(2)
B7 B8 B9 B4 -101.4(2)
B12 B8 B9 B4 -138.5(2)
B3 B8 B9 B12 100.7(2)
B4 B8 B9 B12 138.5(2)
B7 B8 B9 B12 37.01(17)
B3 B8 B9 B10 63.1(2)
B4 B8 B9 B10 100.9(2)
B7 B8 B9 B10 -0.6(2)
B12 B8 B9 B10 -37.60(17)
C2 B6 B10 B11 -38.01(17)
C1 B6 B10 B11 -100.06(18)
B5 B6 B10 B11 -138.13(19)
C2 B6 B10 B5 100.11(19)
C1 B6 B10 B5 38.07(15)
B11 B6 B10 B5 138.13(19)
C2 B6 B10 B12 -0.6(2)
C1 B6 B10 B12 -62.7(2)
B11 B6 B10 B12 37.40(19)
B5 B6 B10 B12 -100.7(2)
C2 B6 B10 B9 62.7(2)
C1 B6 B10 B9 0.6(2)
B11 B6 B10 B9 100.7(2)
B5 B6 B10 B9 -37.43(16)
C1 B5 B10 B6 -39.04(16)
B9 B5 B10 B6 -137.93(17)
B4 B5 B10 B6 -100.23(19)
C1 B5 B10 B11 -1.5(3)
B9 B5 B10 B11 -100.4(2)
B4 B5 B10 B11 -62.7(2)
B6 B5 B10 B11 37.57(18)
C1 B5 B10 B12 61.9(2)
B9 B5 B10 B12 -37.02(18)
B4 B5 B10 B12 0.7(3)
B6 B5 B10 B12 100.91(19)
C1 B5 B10 B9 98.89(19)
B4 B5 B10 B9 37.70(18)
B6 B5 B10 B9 137.93(17)
B5 B9 B10 B6 37.83(16)
B4 B9 B10 B6 0.0(2)
B12 B9 B10 B6 -100.65(18)
B8 B9 B10 B6 -63.1(2)
B5 B9 B10 B11 101.31(18)
B4 B9 B10 B11 63.5(2)
B12 B9 B10 B11 -37.17(15)
B8 B9 B10 B11 0.4(2)
B4 B9 B10 B5 -37.85(16)
B12 B9 B10 B5 -138.49(18)
B8 B9 B10 B5 -100.90(17)
B5 B9 B10 B12 138.49(18)
B4 B9 B10 B12 100.63(19)
B8 B9 B10 B12 37.59(15)
C31 C2 B11 B6 -107.3(2)
B7 C2 B11 B6 140.9(2)
C1 C2 B11 B6 38.58(18)
B3 C2 B11 B6 103.1(2)
C31 C2 B11 B10 -146.1(2)
B7 C2 B11 B10 102.1(2)
C1 C2 B11 B10 -0.3(2)
B3 C2 B11 B10 64.3(2)
B6 C2 B11 B10 -38.85(18)
C31 C2 B11 B12 150.86(19)
B7 C2 B11 B12 39.08(17)
C1 C2 B11 B12 -63.3(2)
B3 C2 B11 B12 1.3(2)
B6 C2 B11 B12 -101.9(2)
C31 C2 B11 B7 111.8(2)
C1 C2 B11 B7 -102.4(2)
B3 C2 B11 B7 -37.82(18)
B6 C2 B11 B7 -140.9(2)
C1 B6 B11 C2 -37.44(17)
B10 B6 B11 C2 -135.8(2)
B5 B6 B11 C2 -98.26(19)
C2 B6 B11 B10 135.8(2)
C1 B6 B11 B10 98.3(2)
B5 B6 B11 B10 37.52(17)
C2 B6 B11 B12 98.2(2)
C1 B6 B11 B12 60.7(2)
B10 B6 B11 B12 -37.60(17)
B5 B6 B11 B12 -0.1(2)
C2 B6 B11 B7 34.61(18)
C1 B6 B11 B7 -2.8(2)
B10 B6 B11 B7 -101.2(2)
B5 B6 B11 B7 -63.7(2)
B6 B10 B11 C2 38.86(17)
B5 B10 B11 C2 1.1(3)
B12 B10 B11 C2 -99.2(2)
B9 B10 B11 C2 -62.0(2)
B5 B10 B11 B6 -37.78(19)
B12 B10 B11 B6 -138.07(19)
B9 B10 B11 B6 -100.88(19)
B6 B10 B11 B12 138.07(19)
B5 B10 B11 B12 100.3(2)
B9 B10 B11 B12 37.19(15)
B6 B10 B11 B7 100.80(18)
B5 B10 B11 B7 63.0(2)
B12 B10 B11 B7 -37.27(16)
B9 B10 B11 B7 -0.1(2)
B12 B7 B11 C2 135.59(19)
B8 B7 B11 C2 97.95(18)
B3 B7 B11 C2 35.11(18)
C2 B7 B11 B6 -34.97(18)
B12 B7 B11 B6 100.6(2)
B8 B7 B11 B6 63.0(2)
B3 B7 B11 B6 0.1(3)
C2 B7 B11 B10 -98.23(18)
B12 B7 B11 B10 37.36(16)
B8 B7 B11 B10 -0.3(2)
B3 B7 B11 B10 -63.1(2)
C2 B7 B11 B12 -135.59(19)
B8 B7 B11 B12 -37.64(15)
B3 B7 B11 B12 -100.5(2)
C2 B11 B12 B7 -38.49(15)
B6 B11 B12 B7 -101.17(18)
B10 B11 B12 B7 -138.50(18)
C2 B11 B12 B9 62.7(2)
B6 B11 B12 B9 0.0(2)
B10 B11 B12 B9 -37.33(16)
B7 B11 B12 B9 101.18(18)
C2 B11 B12 B8 -0.9(2)
B6 B11 B12 B8 -63.6(2)
B10 B11 B12 B8 -100.92(18)
B7 B11 B12 B8 37.58(16)
C2 B11 B12 B10 100.01(18)
B6 B11 B12 B10 37.34(16)
B7 B11 B12 B10 138.50(18)
C2 B7 B12 B11 38.22(17)
B8 B7 B12 B11 137.89(17)
B3 B7 B12 B11 100.39(19)
C2 B7 B12 B9 -62.5(2)
B11 B7 B12 B9 -100.7(2)
B8 B7 B12 B9 37.19(18)
B3 B7 B12 B9 -0.3(3)
C2 B7 B12 B8 -99.67(19)
B11 B7 B12 B8 -137.89(17)
B3 B7 B12 B8 -37.50(18)
C2 B7 B12 B10 1.2(2)
B11 B7 B12 B10 -37.04(18)
B8 B7 B12 B10 100.85(19)
B3 B7 B12 B10 63.3(2)
B5 B9 B12 B11 0.1(2)
B4 B9 B12 B11 -63.7(2)
B10 B9 B12 B11 37.19(16)
B8 B9 B12 B11 -100.65(19)
B5 B9 B12 B7 63.6(2)
B4 B9 B12 B7 -0.1(3)
B10 B9 B12 B7 100.7(2)
B8 B9 B12 B7 -37.11(18)
B5 B9 B12 B8 100.72(19)
B4 B9 B12 B8 36.98(18)
B10 B9 B12 B8 137.84(18)
B5 B9 B12 B10 -37.12(16)
B4 B9 B12 B10 -100.9(2)
B8 B9 B12 B10 -137.84(18)
B3 B8 B12 B11 0.3(2)
B4 B8 B12 B11 64.0(2)
B7 B8 B12 B11 -37.60(16)
B9 B8 B12 B11 100.98(19)
B3 B8 B12 B7 37.90(16)
B4 B8 B12 B7 101.6(2)
B9 B8 B12 B7 138.59(19)
B3 B8 B12 B9 -100.69(19)
B4 B8 B12 B9 -37.03(18)
B7 B8 B12 B9 -138.59(19)
B3 B8 B12 B10 -62.9(2)
B4 B8 B12 B10 0.7(3)
B7 B8 B12 B10 -100.8(2)
B9 B8 B12 B10 37.75(18)
B6 B10 B12 B11 -37.48(18)
B5 B10 B12 B11 -101.43(19)
B9 B10 B12 B11 -138.33(17)
B6 B10 B12 B7 -0.4(3)
B11 B10 B12 B7 37.13(17)
B5 B10 B12 B7 -64.3(2)
B9 B10 B12 B7 -101.20(19)
B6 B10 B12 B9 100.8(2)
B11 B10 B12 B9 138.33(17)
B5 B10 B12 B9 36.90(17)
B6 B10 B12 B8 63.1(2)
B11 B10 B12 B8 100.56(19)
B5 B10 B12 B8 -0.9(3)
B9 B10 B12 B8 -37.77(18)
B4 C1 C13 N14 -115.0(2)
B5 C1 C13 N14 -38.6(3)
B3 C1 C13 N14 167.5(2)
C2 C1 C13 N14 97.4(2)
B6 C1 C13 N14 31.1(3)
B4 C1 C13 C18 68.6(3)
B5 C1 C13 C18 145.0(2)
B3 C1 C13 C18 -8.9(4)
C2 C1 C13 C18 -78.9(3)
B6 C1 C13 C18 -145.3(2)
C18 C13 N14 C15 5.8(3)
C1 C13 N14 C15 -171.0(2)
C13 N14 C15 N16 8.6(4)
C13 N14 C15 C25 -174.6(2)
N14 C15 N16 N17 -13.7(4)
C25 C15 N16 N17 169.6(2)
C15 N16 N17 C18 3.8(3)
N16 N17 C18 C13 9.8(3)
N16 N17 C18 C19 -170.4(2)
N14 C13 C18 N17 -14.8(3)
C1 C13 C18 N17 161.4(2)
N14 C13 C18 C19 165.4(2)
C1 C13 C18 C19 -18.4(4)
N17 C18 C19 C20 120.0(2)
C13 C18 C19 C20 -60.2(3)
N17 C18 C19 C24 -56.3(3)
C13 C18 C19 C24 123.5(2)
C24 C19 C20 C21 -2.9(3)
C18 C19 C20 C21 -179.19(19)
C19 C20 C21 C22 1.2(3)
C20 C21 C22 C23 0.5(3)
C21 C22 C23 C24 -0.7(3)
C22 C23 C24 C19 -1.0(3)
C20 C19 C24 C23 2.8(3)
C18 C19 C24 C23 179.04(19)
N16 C15 C25 N26 7.9(4)
N14 C15 C25 N26 -169.0(2)
N16 C15 C25 C30 -170.5(2)
N14 C15 C25 C30 12.5(4)
C30 C25 N26 C27 -0.8(4)
C15 C25 N26 C27 -179.2(2)
C25 N26 C27 C28 0.0(5)
N26 C27 C28 C29 0.7(5)
C27 C28 C29 C30 -0.6(5)
N26 C25 C30 C29 0.9(4)
C15 C25 C30 C29 179.3(3)
C28 C29 C30 C25 -0.1(4)
B11 C2 C31 C32 48.1(3)
B7 C2 C31 C32 123.0(2)
C1 C2 C31 C32 -94.4(2)
B3 C2 C31 C32 -163.88(19)
B6 C2 C31 C32 -24.5(3)
B11 C2 C31 C36 -128.3(2)
B7 C2 C31 C36 -53.3(3)
C1 C2 C31 C36 89.3(2)
B3 C2 C31 C36 19.8(3)
B6 C2 C31 C36 159.2(2)
C36 C31 C32 C33 -0.7(3)
C2 C31 C32 C33 -177.0(2)
C31 C32 C33 C34 -1.1(4)
C32 C33 C34 C35 1.2(3)
C33 C34 C35 C36 0.5(4)
C34 C35 C36 C31 -2.2(4)
C32 C31 C36 C35 2.3(3)
C2 C31 C36 C35 178.7(2)
